data_7205303
loop_
_publ_author_name
'Cai, Bin'
'Yang, Ping'
'Dai, Jing-Wei'
'Wu, Jian-Zhong'

_publ_section_title
;
 Tuning the porosity of lanthanide MOFs with 2,5-pyrazinedicarboxylate
 and the first in situ hydrothermal carboxyl transfer
;
_journal_issue 3
_journal_name_full CrystEngComm
_journal_page_first 985
_journal_paper_doi 10.1039/c0ce00340a
_journal_volume 13
_journal_year 2011
_chemical_formula_moiety 'C9 H9 N3 O9 Pr'
_chemical_formula_sum 'C9 H9 N3 O9 Pr'
_chemical_formula_weight 444.10
_chemical_name_systematic
;
?
;
_space_group_IT_number 14
_symmetry_cell_setting monoclinic
_symmetry_space_group_name_Hall '-P 2ybc'
_symmetry_space_group_name_H-M 'P 1 21/c 1'
_atom_sites_solution_hydrogens geom
_atom_sites_solution_primary direct
_atom_sites_solution_secondary difmap
_audit_creation_method SHELXL-97
_cell_angle_alpha 90.00
_cell_angle_beta 118.793(13)
_cell_angle_gamma 90.00
_cell_formula_units_Z 4
_cell_length_a 6.002(2)
_cell_length_b 19.161(7)
_cell_length_c 12.255(4)
_cell_measurement_reflns_used 3021
_cell_measurement_temperature 298(2)
_cell_measurement_theta_max 27.58
_cell_measurement_theta_min 2.17
_cell_volume 1235.1(7)
_computing_structure_refinement 'SHELXL-97 (Sheldrick, 2008)'
_computing_structure_solution 'SHELXS-97 (Sheldrick, 2008)'
_diffrn_ambient_temperature 298(2)
_diffrn_measured_fraction_theta_full 0.993
_diffrn_measured_fraction_theta_max 0.993
_diffrn_radiation_monochromator graphite
_diffrn_radiation_source 'fine-focus sealed tube'
_diffrn_radiation_type MoK\a
_diffrn_radiation_wavelength 0.71073
_diffrn_reflns_av_R_equivalents 0.0990
_diffrn_reflns_av_sigmaI/netI 0.0816
_diffrn_reflns_limit_h_max 7
_diffrn_reflns_limit_h_min -7
_diffrn_reflns_limit_k_max 16
_diffrn_reflns_limit_k_min -22
_diffrn_reflns_limit_l_max 13
_diffrn_reflns_limit_l_min -14
_diffrn_reflns_number 6019
_diffrn_reflns_theta_full 25.10
_diffrn_reflns_theta_max 25.10
_diffrn_reflns_theta_min 2.13
_exptl_absorpt_coefficient_mu 4.003
_exptl_absorpt_correction_T_max 0.6672
_exptl_absorpt_correction_T_min 0.4595
_exptl_absorpt_correction_type multi-scan
_exptl_absorpt_process_details 'SADABS, Bruker(2002)'
_exptl_crystal_colour colorless
_exptl_crystal_density_diffrn 2.388
_exptl_crystal_density_method 'not measured'
_exptl_crystal_description block
_exptl_crystal_F_000 860
_exptl_crystal_size_max 0.23
_exptl_crystal_size_mid 0.16
_exptl_crystal_size_min 0.11
_refine_diff_density_max 2.965
_refine_diff_density_min -0.963
_refine_diff_density_rms 0.211
_refine_ls_extinction_method none
_refine_ls_goodness_of_fit_ref 1.085
_refine_ls_hydrogen_treatment constr
_refine_ls_matrix_type full
_refine_ls_number_parameters 199
_refine_ls_number_reflns 2180
_refine_ls_number_restraints 0
_refine_ls_restrained_S_all 1.085
_refine_ls_R_factor_all 0.0528
_refine_ls_R_factor_gt 0.0468
_refine_ls_shift/su_max 0.000
_refine_ls_shift/su_mean 0.000
_refine_ls_structure_factor_coef Fsqd
_refine_ls_weighting_details 'calc w=1/[\s^2^(Fo^2^)+(0.0394P)^2^+6.7406P] where P=(Fo^2^+2Fc^2^)/3'
_refine_ls_weighting_scheme calc
_refine_ls_wR_factor_gt 0.1113
_refine_ls_wR_factor_ref 0.1140
_reflns_number_gt 1921
_reflns_number_total 2180
_reflns_threshold_expression >2sigma(I)
_cod_data_source_file C0CE00340A.TXT
_cod_data_source_block 2-Pr
_cod_original_sg_symbol_Hall '-P 2ybc '
_cod_original_sg_symbol_H-M 'P 21/c '
_cod_database_code 7205303

loop_
_symmetry_equiv_pos_as_xyz
'x, y, z'
'-x, y+1/2, -z+1/2'
'-x, -y, -z'
'x, -y-1/2, z-1/2'

loop_
_atom_site_label
_atom_site_type_symbol
_atom_site_fract_x
_atom_site_fract_y
_atom_site_fract_z
_atom_site_U_iso_or_equiv
_atom_site_adp_type
_atom_site_occupancy
_atom_site_symmetry_multiplicity
_atom_site_calc_flag
_atom_site_refinement_flags
_atom_site_disorder_assembly
_atom_site_disorder_group
Pr1 Pr 0.44932(7) 0.59630(2) 0.19309(3) 0.02091(18) Uani 1 1 d . . .
C1 C 1.0107(14) 0.5245(4) 0.2739(6) 0.0219(16) Uani 1 1 d . . .
C2 C 1.0096(13) 0.5115(4) 0.3953(6) 0.0194(15) Uani 1 1 d . . .
C3 C 0.7980(14) 0.5239(4) 0.5054(6) 0.0214(16) Uani 1 1 d . . .
H3 H 0.6604 0.5407 0.5128 0.026 Uiso 1 1 calc R . .
C4 C 0.8461(14) 0.7393(4) 0.2792(7) 0.0255(17) Uani 1 1 d . . .
C5 C 0.5840(15) 0.7735(4) 0.2087(7) 0.0276(17) Uani 1 1 d . . .
C6 C 0.5430(19) 0.8450(5) 0.1978(8) 0.042(2) Uani 1 1 d . . .
H6 H 0.6821 0.8749 0.2342 0.051 Uiso 1 1 calc R . .
C7 C 0.1192(18) 0.8266(5) 0.0900(9) 0.040(2) Uani 1 1 d . . .
H7 H -0.0465 0.8435 0.0498 0.047 Uiso 1 1 calc R . .
C8 C 0.1578(15) 0.7557(4) 0.0987(7) 0.0307(18) Uani 1 1 d . . .
C9 C -0.0527(14) 0.7028(4) 0.0456(7) 0.0272(17) Uani 1 1 d . . .
N1 N 0.8052(12) 0.5345(3) 0.4012(5) 0.0239(14) Uani 1 1 d . . .
N2 N 0.3913(12) 0.7309(3) 0.1581(6) 0.0240(14) Uani 1 1 d . . .
N3 N 0.3123(16) 0.8720(4) 0.1376(8) 0.048(2) Uani 1 1 d . . .
O1 O 0.8008(10) 0.5368(3) 0.1824(4) 0.0282(12) Uani 1 1 d . . .
O2 O 1.2217(10) 0.5211(3) 0.2752(5) 0.0285(12) Uani 1 1 d . . .
O3 O 0.8391(10) 0.6733(3) 0.2858(5) 0.0328(13) Uani 1 1 d . . .
O4 O 1.0343(11) 0.7754(3) 0.3233(6) 0.0419(16) Uani 1 1 d . . .
O5 O 0.0149(10) 0.6399(3) 0.0626(5) 0.0319(13) Uani 1 1 d . . .
O6 O -0.2786(10) 0.7248(3) -0.0110(5) 0.0365(14) Uani 1 1 d . . .
O1W O 0.4181(12) 0.6574(3) 0.3730(5) 0.0365(14) Uani 1 1 d . . .
H1W H 0.4955 0.6964 0.4041 0.055 Uiso 1 1 d R . .
H2W H 0.2682 0.6695 0.3584 0.055 Uiso 1 1 d R . .
O2W O 0.3976(11) 0.6241(3) -0.0194(5) 0.0311(13) Uani 1 1 d . . .
H3W H 0.5190 0.6518 -0.0106 0.047 Uiso 1 1 d R . .
H4W H 0.2706 0.6500 -0.0683 0.047 Uiso 1 1 d R . .
O3W O 0.2796(16) 0.4908(4) 0.0614(7) 0.068(3) Uani 1 1 d . . .
H5W H 0.2834 0.4834 -0.0071 0.102 Uiso 1 1 d R . .
H6W H 0.2010 0.4537 0.0629 0.102 Uiso 1 1 d R . .

loop_
_atom_site_aniso_label
_atom_site_aniso_U_11
_atom_site_aniso_U_22
_atom_site_aniso_U_33
_atom_site_aniso_U_23
_atom_site_aniso_U_13
_atom_site_aniso_U_12
Pr1 0.0179(3) 0.0230(3) 0.0250(2) 0.00108(16) 0.01293(18) 0.00118(16)
C1 0.027(4) 0.018(4) 0.023(4) 0.001(3) 0.014(3) 0.000(3)
C2 0.015(3) 0.020(4) 0.027(4) -0.001(3) 0.013(3) 0.000(3)
C3 0.018(4) 0.024(4) 0.024(3) 0.000(3) 0.011(3) -0.002(3)
C4 0.024(4) 0.030(4) 0.024(4) -0.003(3) 0.013(3) -0.003(3)
C5 0.033(4) 0.022(4) 0.028(4) 0.000(3) 0.016(3) -0.003(3)
C6 0.043(5) 0.036(5) 0.049(5) -0.009(4) 0.024(4) -0.011(4)
C7 0.036(5) 0.030(5) 0.058(5) 0.007(4) 0.026(4) 0.007(4)
C8 0.030(4) 0.030(5) 0.035(4) 0.009(3) 0.018(4) 0.005(3)
C9 0.024(4) 0.031(4) 0.030(4) 0.007(3) 0.015(3) 0.000(3)
N1 0.019(3) 0.027(3) 0.025(3) 0.000(3) 0.011(3) -0.001(3)
N2 0.024(3) 0.023(3) 0.032(3) 0.002(3) 0.020(3) 0.004(3)
N3 0.050(5) 0.025(4) 0.063(5) 0.006(4) 0.023(4) 0.008(4)
O1 0.026(3) 0.036(3) 0.026(3) 0.003(2) 0.015(2) 0.005(2)
O2 0.025(3) 0.036(3) 0.034(3) 0.004(2) 0.022(2) 0.002(2)
O3 0.022(3) 0.035(3) 0.038(3) 0.001(3) 0.013(2) 0.003(2)
O4 0.028(3) 0.052(4) 0.047(3) -0.011(3) 0.020(3) -0.015(3)
O5 0.024(3) 0.024(3) 0.046(3) 0.006(2) 0.016(3) 0.000(2)
O6 0.023(3) 0.043(4) 0.049(3) 0.016(3) 0.021(3) 0.009(3)
O1W 0.039(3) 0.036(3) 0.041(3) -0.007(3) 0.024(3) 0.002(3)
O2W 0.030(3) 0.033(3) 0.030(3) 0.004(2) 0.015(2) 0.000(2)
O3W 0.111(7) 0.053(4) 0.094(6) -0.044(4) 0.093(5) -0.050(5)

loop_
_atom_type_symbol
_atom_type_description
_atom_type_scat_dispersion_real
_atom_type_scat_dispersion_imag
_atom_type_scat_source
C C 0.0033 0.0016 'International Tables Vol C Tables 4.2.6.8 and 6.1.1.4'
H H 0.0000 0.0000 'International Tables Vol C Tables 4.2.6.8 and 6.1.1.4'
N N 0.0061 0.0033 'International Tables Vol C Tables 4.2.6.8 and 6.1.1.4'
O O 0.0106 0.0060 'International Tables Vol C Tables 4.2.6.8 and 6.1.1.4'
Pr Pr -0.2180 2.8214 'International Tables Vol C Tables 4.2.6.8 and 6.1.1.4'

loop_
_geom_angle_atom_site_label_1
_geom_angle_atom_site_label_2
_geom_angle_atom_site_label_3
_geom_angle
_geom_angle_site_symmetry_1
_geom_angle_site_symmetry_3
_geom_angle_publ_flag
O1 Pr1 O5 142.41(18) . . ?
O1 Pr1 O3W 71.4(2) . . ?
O5 Pr1 O3W 83.0(3) . . ?
O1 Pr1 O2 113.75(18) . 1_455 ?
O5 Pr1 O2 81.03(18) . 1_455 ?
O3W Pr1 O2 70.1(2) . 1_455 ?
O1 Pr1 O2W 74.04(18) . . ?
O5 Pr1 O2W 72.1(2) . . ?
O3W Pr1 O2W 72.1(2) . . ?
O2 Pr1 O2W 135.65(18) 1_455 . ?
O1 Pr1 O3 70.25(19) . . ?
O5 Pr1 O3 123.83(17) . . ?
O3W Pr1 O3 140.4(2) . . ?
O2 Pr1 O3 136.15(18) 1_455 . ?
O2W Pr1 O3 88.16(19) . . ?
O1 Pr1 O1W 132.35(17) . . ?
O5 Pr1 O1W 84.9(2) . . ?
O3W Pr1 O1W 138.6(2) . . ?
O2 Pr1 O1W 68.93(19) 1_455 . ?
O2W Pr1 O1W 139.55(18) . . ?
O3 Pr1 O1W 77.5(2) . . ?
O1 Pr1 N2 119.99(19) . . ?
O5 Pr1 N2 62.71(18) . . ?
O3W Pr1 N2 135.9(2) . . ?
O2 Pr1 N2 125.37(19) 1_455 . ?
O2W Pr1 N2 71.46(19) . . ?
O3 Pr1 N2 61.18(18) . . ?
O1W Pr1 N2 68.47(19) . . ?
O1 Pr1 N1 62.34(18) . . ?
O5 Pr1 N1 151.3(2) . . ?
O3W Pr1 N1 98.5(2) . . ?
O2 Pr1 N1 72.75(19) 1_455 . ?
O2W Pr1 N1 135.9(2) . . ?
O3 Pr1 N1 71.93(19) . . ?
O1W Pr1 N1 74.99(19) . . ?
N2 Pr1 N1 124.98(19) . . ?
O1 C1 O2 126.7(7) . . ?
O1 C1 C2 115.9(7) . . ?
O2 C1 C2 117.4(6) . . ?
N1 C2 C3 120.8(7) . 3_766 ?
N1 C2 C1 115.9(6) . . ?
C3 C2 C1 123.2(7) 3_766 . ?
N1 C3 C2 121.6(7) . 3_766 ?
N1 C3 H3 119.2 . . ?
C2 C3 H3 119.2 3_766 . ?
O4 C4 O3 126.5(8) . . ?
O4 C4 C5 119.5(7) . . ?
O3 C4 C5 114.0(7) . . ?
N2 C5 C6 119.8(8) . . ?
N2 C5 C4 115.8(7) . . ?
C6 C5 C4 124.4(7) . . ?
N3 C6 C5 122.1(9) . . ?
N3 C6 H6 119.0 . . ?
C5 C6 H6 119.0 . . ?
N3 C7 C8 122.1(9) . . ?
N3 C7 H7 119.0 . . ?
C8 C7 H7 119.0 . . ?
N2 C8 C7 119.7(8) . . ?
N2 C8 C9 116.3(7) . . ?
C7 C8 C9 124.0(8) . . ?
O6 C9 O5 125.9(7) . . ?
O6 C9 C8 118.0(7) . . ?
O5 C9 C8 116.0(7) . . ?
C3 N1 C2 117.5(6) . . ?
C3 N1 Pr1 127.4(5) . . ?
C2 N1 Pr1 115.1(5) . . ?
C5 N2 C8 120.0(7) . . ?
C5 N2 Pr1 121.6(5) . . ?
C8 N2 Pr1 118.0(5) . . ?
C6 N3 C7 116.3(8) . . ?
C1 O1 Pr1 124.3(5) . . ?
C1 O2 Pr1 134.7(5) . 1_655 ?
C4 O3 Pr1 127.3(5) . . ?
C9 O5 Pr1 126.2(5) . . ?
Pr1 O1W H1W 121.5 . . ?
Pr1 O1W H2W 116.3 . . ?
H1W O1W H2W 98.5 . . ?
Pr1 O2W H3W 108.8 . . ?
Pr1 O2W H4W 117.7 . . ?
H3W O2W H4W 98.2 . . ?
Pr1 O3W H5W 124.9 . . ?
Pr1 O3W H6W 136.0 . . ?
H5W O3W H6W 99.0 . . ?

loop_
_geom_bond_atom_site_label_1
_geom_bond_atom_site_label_2
_geom_bond_distance
_geom_bond_site_symmetry_2
_geom_bond_publ_flag
Pr1 O1 2.457(6) . ?
Pr1 O5 2.457(5) . ?
Pr1 O3W 2.479(6) . ?
Pr1 O2 2.506(5) 1_455 ?
Pr1 O2W 2.527(5) . ?
Pr1 O3 2.526(6) . ?
Pr1 O1W 2.582(6) . ?
Pr1 N2 2.610(6) . ?
Pr1 N1 2.687(6) . ?
C1 O1 1.241(9) . ?
C1 O2 1.261(9) . ?
C1 C2 1.512(10) . ?
C2 N1 1.337(10) . ?
C2 C3 1.387(10) 3_766 ?
C3 N1 1.315(10) . ?
C3 C2 1.387(10) 3_766 ?
C3 H3 0.9300 . ?
C4 O4 1.208(9) . ?
C4 O3 1.269(9) . ?
C4 C5 1.530(11) . ?
C5 N2 1.304(10) . ?
C5 C6 1.387(12) . ?
C6 N3 1.321(13) . ?
C6 H6 0.9300 . ?
C7 N3 1.338(12) . ?
C7 C8 1.372(12) . ?
C7 H7 0.9300 . ?
C8 N2 1.319(10) . ?
C8 C9 1.502(11) . ?
C9 O6 1.261(10) . ?
C9 O5 1.257(10) . ?
O2 Pr1 2.506(5) 1_655 ?
O1W H1W 0.8636 . ?
O1W H2W 0.8597 . ?
O2W H3W 0.8645 . ?
O2W H4W 0.8645 . ?
O3W H5W 0.8626 . ?
O3W H6W 0.8590 . ?

loop_
_geom_hbond_atom_site_label_D
_geom_hbond_atom_site_label_H
_geom_hbond_atom_site_label_A
_geom_hbond_distance_DH
_geom_hbond_distance_HA
_geom_hbond_distance_DA
_geom_hbond_angle_DHA
_geom_hbond_site_symmetry_A
O1W H1W O6 0.86 1.96 2.817(8) 170.6 4_676
O1W H2W O3 0.86 2.29 3.120(8) 163.7 1_455
O1W H2W O4 0.86 2.39 3.071(9) 137.0 1_455
O2W H3W O6 0.86 1.85 2.705(8) 167.4 1_655
O2W H4W O4 0.86 2.00 2.851(8) 167.8 4_475
O3W H5W O1 0.86 1.99 2.837(9) 165.7 3_665
O3W H6W O5 0.86 2.31 3.020(8) 140.1 3_565
